data_8100685
loop_
_publ_author_name
'Yapo, Y. M.'
'Bibila Mayaya Bisseyou, Y.'
'Tenon, J. A.'
'Aycard, J. P.'

_publ_section_title
;
Crystal structure of (4-methyl-\b-thioiminoethylidene)triphenylphosphorane, 
C~28~H~24~NPS
;
_journal_issue 3
_journal_name_full 'Zeitschrift f\"ur Kristallographie - New Crystal Structures'
_journal_page_first 391
_journal_page_last 392
_journal_volume 217
_journal_year 2002
_chemical_formula_moiety 'C28 H24 N P S'
_chemical_formula_structural 'C28 H24 N P S'
_chemical_formula_sum 'C28 H24 N P S'
_chemical_formula_weight 437.51
_space_group_IT_number 14
_symmetry_cell_setting monoclinic
_symmetry_space_group_name_Hall '-P 2ybc'
_symmetry_space_group_name_H-M 'P 1 21/c 1'
_cell_angle_alpha 90.0000(10)
_cell_angle_beta 112.7300(10)
_cell_angle_gamma 90.0000(10)
_cell_formula_units_Z 4
_cell_length_a 15.3460(10)
_cell_length_b 8.8810(10)
_cell_length_c 18.3190(10)
_cell_measurement_temperature 293(2)
_cell_volume 2302.8(3)
_diffrn_ambient_temperature 293(2)
_exptl_crystal_density_diffrn 1.262
_exptl_crystal_description prism
_cod_original_sg_symbol_H-M 'P 21/c'
_cod_database_code 8100685

loop_
_symmetry_equiv_pos_as_xyz
'x, y, z'
'-x, y+1/2, -z+1/2'
'-x, -y, -z'
'x, -y-1/2, z-1/2'

loop_
_atom_site_label
_atom_site_type_symbol
_atom_site_fract_x
_atom_site_fract_y
_atom_site_fract_z
_atom_site_U_iso_or_equiv
_atom_site_adp_type
_atom_site_occupancy
_atom_site_symmetry_multiplicity
_atom_site_Wyckoff_symbol
_atom_site_calc_flag
_atom_site_refinement_flags
_atom_site_disorder_assembly
_atom_site_disorder_group
P P 0.20996(7) 0.61347(12) 0.08630(6) 0.0424(3) Uani 1 4 e d . . .
S S 0.14830(8) 0.13850(16) 0.20791(8) 0.0704(4) Uani 1 4 e d . . .
N N 0.2747(2) 0.3199(4) 0.1867(2) 0.0463(9) Uani 1 4 e d . . .
C1 C 0.2047(3) 0.7242(4) 0.0030(2) 0.0415(10) Uani 1 4 e d . . .
C2 C 0.2827(3) 0.7986(5) 0.0026(3) 0.0596(13) Uani 1 4 e d . . .
H2 H 0.3385 0.7982 0.0475 0.072 Uiso 1 4 e calc R . .
C3 C 0.2786(3) 0.8737(6) -0.0643(3) 0.0740(15) Uani 1 4 e d . . .
H3 H 0.3316 0.9254 -0.0637 0.089 Uiso 1 4 e calc R . .
C4 C 0.1985(3) 0.8740(6) -0.1314(3) 0.0665(13) Uani 1 4 e d . . .
H4 H 0.1971 0.9225 -0.1768 0.080 Uiso 1 4 e calc R . .
C5 C 0.1202(3) 0.8019(6) -0.1307(3) 0.0736(15) Uani 1 4 e d . . .
H5 H 0.0648 0.8023 -0.1759 0.088 Uiso 1 4 e calc R . .
C6 C 0.1223(3) 0.7291(5) -0.0643(3) 0.0648(14) Uani 1 4 e d . . .
H6 H 0.0680 0.6826 -0.0643 0.078 Uiso 1 4 e calc R . .
C7 C 0.1088(2) 0.6604(4) 0.1078(2) 0.0433(10) Uani 1 4 e d . . .
C8 C 0.0700(3) 0.8035(5) 0.0926(3) 0.0585(12) Uani 1 4 e d . . .
H8 H 0.0951 0.8751 0.0691 0.070 Uiso 1 4 e calc R . .
C9 C -0.0051(3) 0.8402(5) 0.1120(3) 0.0645(13) Uani 1 4 e d . . .
H9 H -0.0311 0.9363 0.1013 0.077 Uiso 1 4 e calc R . .
C10 C -0.0421(3) 0.7362(6) 0.1471(3) 0.0618(13) Uani 1 4 e d . . .
H10 H -0.0932 0.7614 0.1601 0.074 Uiso 1 4 e calc R . .
C11 C -0.0039(3) 0.5956(6) 0.1631(3) 0.0607(13) Uani 1 4 e d . . .
H11 H -0.0285 0.5258 0.1878 0.073 Uiso 1 4 e calc R . .
C12 C 0.0709(3) 0.5551(5) 0.1429(2) 0.0507(11) Uani 1 4 e d . . .
H12 H 0.0956 0.4581 0.1529 0.061 Uiso 1 4 e calc R . .
C13 C 0.3144(2) 0.6645(4) 0.1703(2) 0.0384(10) Uani 1 4 e d . . .
C14 C 0.3092(3) 0.7635(5) 0.2264(2) 0.0533(12) Uani 1 4 e d . . .
H14 H 0.2513 0.8035 0.2218 0.064 Uiso 1 4 e calc R . .
C15 C 0.3910(3) 0.8026(6) 0.2897(3) 0.0698(14) Uani 1 4 e d . . .
H15 H 0.3878 0.8689 0.3280 0.084 Uiso 1 4 e calc R . .
C16 C 0.4761(3) 0.7448(5) 0.2966(3) 0.0627(14) Uani 1 4 e d . . .
H16 H 0.5306 0.7710 0.3396 0.075 Uiso 1 4 e calc R . .
C17 C 0.4818(3) 0.6489(5) 0.2405(3) 0.0559(12) Uani 1 4 e d . . .
H17 H 0.5401 0.6110 0.2448 0.067 Uiso 1 4 e calc R . .
C18 C 0.4009(3) 0.6081(5) 0.1775(2) 0.0499(11) Uani 1 4 e d . . .
H18 H 0.4048 0.5419 0.1394 0.060 Uiso 1 4 e calc R . .
C19 C 0.2129(3) 0.4274(5) 0.0582(2) 0.0471(11) Uani 1 4 e d . . .
H19 H 0.1943 0.4089 0.0043 0.056 Uiso 1 4 e calc R . .
C20 C 0.2395(3) 0.3063(4) 0.1069(3) 0.0446(11) Uani 1 4 e d . . .
C21 C 0.2429(3) 0.1543(5) 0.0719(3) 0.0641(13) Uani 1 4 e d . . .
H21A H 0.1797 0.1201 0.0420 0.096 Uiso 1 4 e calc R . .
H21B H 0.2743 0.0841 0.1137 0.096 Uiso 1 4 e calc R . .
H21C H 0.2769 0.1618 0.0377 0.096 Uiso 1 4 e calc R . .
C22 C 0.2494(3) 0.2398(5) 0.2345(3) 0.0449(11) Uani 1 4 e d . . .
C23 C 0.3164(3) 0.2475(5) 0.3187(3) 0.0457(11) Uani 1 4 e d . . .
C24 C 0.3890(3) 0.3515(5) 0.3426(3) 0.0541(12) Uani 1 4 e d . . .
H24 H 0.3924 0.4223 0.3064 0.065 Uiso 1 4 e calc R . .
C25 C 0.4561(3) 0.3531(6) 0.4183(3) 0.0698(14) Uani 1 4 e d . . .
H25 H 0.5042 0.4243 0.4328 0.084 Uiso 1 4 e calc R . .
C26 C 0.4522(4) 0.2509(8) 0.4720(3) 0.0852(18) Uani 1 4 e d . . .
H26 H 0.4977 0.2514 0.5233 0.102 Uiso 1 4 e calc R . .
C27 C 0.3808(4) 0.1469(7) 0.4501(3) 0.0873(17) Uani 1 4 e d . . .
H27 H 0.3783 0.0763 0.4867 0.105 Uiso 1 4 e calc R . .
C28 C 0.3122(3) 0.1460(6) 0.3739(3) 0.0677(14) Uani 1 4 e d . . .
H28 H 0.2632 0.0764 0.3600 0.081 Uiso 1 4 e calc R . .

loop_
_atom_site_aniso_label
_atom_site_aniso_U_11
_atom_site_aniso_U_22
_atom_site_aniso_U_33
_atom_site_aniso_U_23
_atom_site_aniso_U_13
_atom_site_aniso_U_12
P 0.0389(6) 0.0443(6) 0.0408(7) -0.0021(5) 0.0119(5) -0.0055(5)
S 0.0539(7) 0.0840(9) 0.0767(9) -0.0087(7) 0.0291(6) -0.0209(6)
N 0.049(2) 0.046(2) 0.038(3) -0.0008(19) 0.0097(19) -0.0062(16)
C1 0.043(2) 0.043(2) 0.041(3) -0.004(2) 0.018(2) -0.0053(19)
C2 0.048(3) 0.080(3) 0.046(3) 0.017(3) 0.014(2) -0.004(2)
C3 0.057(3) 0.098(4) 0.067(4) 0.016(3) 0.024(3) -0.012(3)
C4 0.079(3) 0.074(3) 0.052(3) 0.012(3) 0.030(3) 0.001(3)
C5 0.073(3) 0.088(4) 0.044(3) 0.009(3) 0.005(3) -0.008(3)
C6 0.052(3) 0.075(3) 0.056(3) 0.008(3) 0.008(2) -0.016(2)
C7 0.039(2) 0.047(3) 0.041(3) -0.008(2) 0.0122(19) -0.012(2)
C8 0.050(3) 0.056(3) 0.074(3) 0.002(3) 0.029(2) -0.005(2)
C9 0.052(3) 0.061(3) 0.083(4) -0.008(3) 0.028(3) 0.004(2)
C10 0.042(2) 0.083(4) 0.060(3) -0.019(3) 0.020(2) -0.001(3)
C11 0.053(3) 0.082(4) 0.053(3) -0.012(3) 0.027(2) -0.020(3)
C12 0.047(2) 0.055(3) 0.048(3) -0.007(2) 0.016(2) -0.006(2)
C13 0.044(2) 0.036(2) 0.035(3) -0.003(2) 0.0150(19) -0.0064(18)
C14 0.045(2) 0.058(3) 0.052(3) -0.007(3) 0.014(2) -0.005(2)
C15 0.069(3) 0.074(3) 0.057(3) -0.022(3) 0.014(3) -0.006(3)
C16 0.049(3) 0.066(3) 0.057(3) -0.008(3) 0.002(2) -0.017(2)
C17 0.036(2) 0.065(3) 0.062(3) 0.005(3) 0.013(2) -0.006(2)
C18 0.045(2) 0.053(3) 0.052(3) -0.007(2) 0.020(2) -0.003(2)
C19 0.051(2) 0.053(3) 0.034(3) -0.010(2) 0.013(2) -0.008(2)
C20 0.040(2) 0.042(3) 0.051(4) -0.001(2) 0.016(2) -0.0041(19)
C21 0.080(3) 0.049(3) 0.062(3) -0.008(2) 0.026(3) -0.003(2)
C22 0.042(2) 0.046(3) 0.051(3) 0.002(2) 0.022(2) 0.0073(19)
C23 0.049(3) 0.052(3) 0.040(3) 0.002(2) 0.021(2) 0.013(2)
C24 0.047(2) 0.067(3) 0.046(3) -0.007(2) 0.016(2) 0.005(2)
C25 0.057(3) 0.095(4) 0.054(3) -0.012(3) 0.018(3) 0.006(3)
C26 0.069(3) 0.129(5) 0.052(4) 0.001(4) 0.016(3) 0.019(4)
C27 0.098(4) 0.110(5) 0.063(4) 0.031(4) 0.042(4) 0.026(4)
C28 0.061(3) 0.087(4) 0.058(4) 0.013(3) 0.026(3) 0.012(3)

loop_
_geom_bond_atom_site_label_1
_geom_bond_atom_site_label_2
_geom_bond_distance
_geom_bond_site_symmetry_2
_geom_bond_publ_flag
P C19 1.737(4) . ?
P C1 1.791(4) . ?
P C7 1.791(4) . ?
P C13 1.799(4) . ?
S C22 1.695(4) . ?
N C22 1.299(5) . ?
N C20 1.353(5) . ?
C1 C2 1.370(5) . ?
C1 C6 1.384(5) . ?
C2 C3 1.375(6) . ?
C2 H2 0.9300 . ?
C3 C4 1.363(6) . ?
C3 H3 0.9300 . ?
C4 C5 1.366(6) . ?
C4 H4 0.9300 . ?
C5 C6 1.367(6) . ?
C5 H5 0.9300 . ?
C6 H6 0.9300 . ?
C7 C12 1.384(5) . ?
C7 C8 1.386(5) . ?
C8 C9 1.371(6) . ?
C8 H8 0.9300 . ?
C9 C10 1.368(6) . ?
C9 H9 0.9300 . ?
C10 C11 1.362(6) . ?
C10 H10 0.9300 . ?
C11 C12 1.383(5) . ?
C11 H11 0.9300 . ?
C12 H12 0.9300 . ?
C13 C14 1.378(5) . ?
C13 C18 1.378(5) . ?
C14 C15 1.384(5) . ?
C14 H14 0.9300 . ?
C15 C16 1.364(6) . ?
C15 H15 0.9300 . ?
C16 C17 1.363(6) . ?
C16 H16 0.9300 . ?
C17 C18 1.377(5) . ?
C17 H17 0.9300 . ?
C18 H18 0.9300 . ?
C19 C20 1.355(5) . ?
C19 H19 0.9300 . ?
C20 C21 1.503(5) . ?
C21 H21A 0.9600 . ?
C21 H21B 0.9600 . ?
C21 H21C 0.9600 . ?
C22 C23 1.489(6) . ?
C23 C28 1.374(6) . ?
C23 C24 1.381(6) . ?
C24 C25 1.371(6) . ?
C24 H24 0.9300 . ?
C25 C26 1.357(7) . ?
C25 H25 0.9300 . ?
C26 C27 1.369(7) . ?
C26 H26 0.9300 . ?
C27 C28 1.386(7) . ?
C27 H27 0.9300 . ?
C28 H28 0.9300 . ?

loop_
_cod_related_entry_id
_cod_related_entry_database
_cod_related_entry_code
1 ChemSpider 30653822
